data_4083458
loop_
_publ_author_name
'Au, Richard H. W.'
'Fraser, Christopher S. A.'
'Eisler, Dana J.'
'Jennings, Michael C.'
'Puddephatt, Richard J.'

_publ_section_title
;
 Binuclear Organoplatinum(IV) Complexes with Bridging Xylenediyl Groups:
 Formation of Supramolecular Polymers through Hydrogen Bonding
;
_journal_issue 6
_journal_name_full Organometallics
_journal_page_first 1719
_journal_paper_doi 10.1021/om800889j
_journal_volume 28
_journal_year 2009
_chemical_formula_moiety 'C48 H68 Br2 N4 Pt2, 2(C H2 Cl2)'
_chemical_formula_sum 'C50 H72 Br2 Cl4 N4 Pt2'
_chemical_formula_weight 1420.92
_chemical_name_systematic
; 
 ? 
;
_space_group_IT_number 2
_symmetry_cell_setting triclinic
_symmetry_space_group_name_Hall '-P 1'
_symmetry_space_group_name_H-M 'P -1'
_atom_sites_solution_hydrogens geom
_atom_sites_solution_primary direct
_atom_sites_solution_secondary difmap
_audit_creation_method SHELXL-97
_cell_angle_alpha 83.801(2)
_cell_angle_beta 82.668(3)
_cell_angle_gamma 66.031(3)
_cell_formula_units_Z 2
_cell_length_a 11.0970(4)
_cell_length_b 11.8411(6)
_cell_length_c 23.4818(12)
_cell_measurement_reflns_used 49930
_cell_measurement_temperature 150(2)
_cell_measurement_theta_max 27.48
_cell_measurement_theta_min 1.70
_cell_volume 2791.0(2)
_computing_cell_refinement 'DENZO-SMN (Otwinowski & Minor, 1997)'
_computing_data_collection 'COLLECT (Nonius, 1997-2001)'
_computing_data_reduction DENZO-SMN
_computing_molecular_graphics 'SHELXTL/PC (Sheldrick, 2001)'
_computing_publication_material SHELXTL/PC
_computing_structure_refinement 'SHELXL-97 (Sheldrick, 1997)'
_computing_structure_solution 'SHELXS-97 (Sheldrick, 1997)'
_diffrn_ambient_temperature 150(2)
_diffrn_measured_fraction_theta_full 0.992
_diffrn_measured_fraction_theta_max 0.992
_diffrn_measurement_device_type 'Nonius Kappa-CCD'
_diffrn_measurement_method '\f scans, and \w scans with \k offsets'
_diffrn_radiation_monochromator graphite
_diffrn_radiation_source 'fine-focus sealed tube'
_diffrn_radiation_type MoK\a
_diffrn_radiation_wavelength 0.71073
_diffrn_reflns_av_R_equivalents 0.087
_diffrn_reflns_av_sigmaI/netI 0.1111
_diffrn_reflns_limit_h_max 13
_diffrn_reflns_limit_h_min -11
_diffrn_reflns_limit_k_max 14
_diffrn_reflns_limit_k_min -13
_diffrn_reflns_limit_l_max 27
_diffrn_reflns_limit_l_min -27
_diffrn_reflns_number 26592
_diffrn_reflns_theta_full 25.03
_diffrn_reflns_theta_max 25.03
_diffrn_reflns_theta_min 2.55
_diffrn_standards_number 0
_exptl_absorpt_coefficient_mu 6.665
_exptl_absorpt_correction_T_max 0.4347
_exptl_absorpt_correction_T_min 0.2866
_exptl_absorpt_correction_type multi-scan
_exptl_absorpt_process_details 'DENZO-SMN (Otwinowski & Minor, 1997)'
_exptl_crystal_colour colourless
_exptl_crystal_density_diffrn 1.691
_exptl_crystal_density_method 'not measured'
_exptl_crystal_description block
_exptl_crystal_F_000 1388
_exptl_crystal_size_max 0.25
_exptl_crystal_size_mid 0.20
_exptl_crystal_size_min 0.15
_refine_diff_density_max 1.507
_refine_diff_density_min -1.859
_refine_diff_density_rms 0.201
_refine_ls_extinction_method none
_refine_ls_goodness_of_fit_ref 1.043
_refine_ls_hydrogen_treatment constr
_refine_ls_matrix_type full
_refine_ls_number_parameters 577
_refine_ls_number_reflns 9772
_refine_ls_number_restraints 504
_refine_ls_restrained_S_all 1.042
_refine_ls_R_factor_all 0.1063
_refine_ls_R_factor_gt 0.0568
_refine_ls_shift/su_max 0.001
_refine_ls_shift/su_mean 0.000
_refine_ls_structure_factor_coef Fsqd
_refine_ls_weighting_details 'calc w=1/[\s^2^(Fo^2^)+(0.0565P)^2^+4.6419P] where P=(Fo^2^+2Fc^2^)/3'
_refine_ls_weighting_scheme calc
_refine_ls_wR_factor_gt 0.1219
_refine_ls_wR_factor_ref 0.1386
_reflns_number_gt 6365
_reflns_number_total 9772
_reflns_threshold_expression I>2\s(I)
_cod_data_source_file om800889j_si_001.cif
_cod_data_source_block 2.2CH2Cl2
_cod_depositor_comments
;
The following automatic conversions were performed:

'_symmetry_cell_setting' value 'Triclinic' changed to 'triclinic'
according to
/usr/data/users/saulius/automatic-downloads/retrospective/ACS/lib/dictionaries/cif_core.dic
dictionary named 'cif_core.dic' version 2.4.2 from 2011-04-26.

Automatic conversion script
Id: cif_fix_values 2281 2013-09-26 08:29:07Z andrius 
;
_cod_database_code 4083458

loop_
_symmetry_equiv_pos_as_xyz
'x, y, z'
'-x, -y, -z'

loop_
_atom_site_label
_atom_site_type_symbol
_atom_site_fract_x
_atom_site_fract_y
_atom_site_fract_z
_atom_site_U_iso_or_equiv
_atom_site_adp_type
_atom_site_occupancy
_atom_site_symmetry_multiplicity
_atom_site_calc_flag
_atom_site_refinement_flags
_atom_site_disorder_assembly
_atom_site_disorder_group
Pt1 Pt 0.78299(4) 1.04664(4) 0.289497(19) 0.03010(14) Uani 1 1 d U . .
Br1 Br 0.97197(11) 1.11542(11) 0.24735(6) 0.0430(3) Uani 1 1 d U . .
N1 N 0.6971(8) 1.1169(8) 0.2095(4) 0.0308(19) Uani 1 1 d U . .
Pt2 Pt 0.44099(4) 0.68116(4) 0.210469(19) 0.02897(14) Uani 1 1 d U . .
Br2 Br 0.34726(11) 0.51910(11) 0.25545(5) 0.0404(3) Uani 1 1 d U . .
C2 C 0.6060(10) 1.2308(10) 0.1996(5) 0.036(3) Uani 1 1 d U . .
H2A H 0.5764 1.2875 0.2291 0.043 Uiso 1 1 calc R . .
C3 C 0.5539(11) 1.2673(10) 0.1469(5) 0.034(2) Uani 1 1 d U . .
H3A H 0.4873 1.3482 0.1415 0.041 Uiso 1 1 calc R . .
C4 C 0.5946(10) 1.1917(10) 0.1029(5) 0.033(2) Uani 1 1 d U . .
C5 C 0.6913(10) 1.0732(10) 0.1141(5) 0.031(2) Uani 1 1 d U . .
H5A H 0.7253 1.0162 0.0847 0.037 Uiso 1 1 calc R . .
C6 C 0.7374(10) 1.0390(10) 0.1675(5) 0.030(2) Uani 1 1 d U . .
C7 C 0.8353(10) 0.9106(9) 0.1823(5) 0.027(2) Uani 1 1 d U . .
C8 C 0.8812(10) 0.8174(9) 0.1445(5) 0.030(2) Uani 1 1 d U . .
H8A H 0.8558 0.8361 0.1063 0.035 Uiso 1 1 calc R . .
C9 C 0.9651(10) 0.6949(10) 0.1611(5) 0.033(2) Uani 1 1 d U . .
C10 C 0.9978(10) 0.6788(10) 0.2174(5) 0.035(2) Uani 1 1 d U . .
H10A H 1.0534 0.5986 0.2316 0.042 Uiso 1 1 calc R . .
C11 C 0.9531(10) 0.7737(10) 0.2529(5) 0.038(3) Uani 1 1 d U . .
H11A H 0.9808 0.7577 0.2907 0.045 Uiso 1 1 calc R . .
N12 N 0.8712(8) 0.8898(8) 0.2367(4) 0.0305(19) Uani 1 1 d U . .
C13 C 0.5418(11) 1.2313(12) 0.0439(5) 0.045(3) Uani 1 1 d U . .
C14 C 0.542(3) 1.1321(17) 0.0156(9) 0.183(11) Uani 1 1 d U . .
H14A H 0.5074 1.1628 -0.0220 0.275 Uiso 1 1 calc R . .
H14B H 0.4858 1.0951 0.0388 0.275 Uiso 1 1 calc R . .
H14C H 0.6326 1.0694 0.0101 0.275 Uiso 1 1 calc R . .
C15 C 0.4130(17) 1.336(2) 0.0457(8) 0.156(10) Uani 1 1 d U . .
H15A H 0.3833 1.3574 0.0069 0.234 Uiso 1 1 calc R . .
H15B H 0.4210 1.4075 0.0598 0.234 Uiso 1 1 calc R . .
H15C H 0.3484 1.3137 0.0715 0.234 Uiso 1 1 calc R . .
C16 C 0.635(2) 1.285(3) 0.0091(9) 0.200(12) Uani 1 1 d U . .
H16A H 0.6066 1.3118 -0.0298 0.300 Uiso 1 1 calc R . .
H16B H 0.7254 1.2216 0.0068 0.300 Uiso 1 1 calc R . .
H16C H 0.6316 1.3562 0.0280 0.300 Uiso 1 1 calc R . .
C17 C 1.0137(10) 0.5959(10) 0.1190(5) 0.033(2) Uani 1 1 d U . .
C18 C 1.1066(12) 0.6283(11) 0.0706(5) 0.049(3) Uani 1 1 d U . .
H18A H 1.1810 0.6323 0.0875 0.073 Uiso 1 1 calc R . .
H18B H 1.0569 0.7087 0.0512 0.073 Uiso 1 1 calc R . .
H18C H 1.1403 0.5644 0.0426 0.073 Uiso 1 1 calc R . .
C19 C 0.8973(11) 0.5907(12) 0.0907(6) 0.053(3) Uani 1 1 d U . .
H19A H 0.8367 0.5716 0.1205 0.080 Uiso 1 1 calc R . .
H19B H 0.9321 0.5261 0.0630 0.080 Uiso 1 1 calc R . .
H19C H 0.8496 0.6709 0.0708 0.080 Uiso 1 1 calc R . .
C20 C 1.0910(11) 0.4692(10) 0.1464(6) 0.048(3) Uani 1 1 d U . .
H20A H 1.0339 0.4476 0.1771 0.072 Uiso 1 1 calc R . .
H20B H 1.1677 0.4700 0.1626 0.072 Uiso 1 1 calc R . .
H20C H 1.1213 0.4077 0.1173 0.072 Uiso 1 1 calc R . .
N21 N 0.3762(8) 0.7708(8) 0.2904(4) 0.0323(19) Uani 1 1 d U . .
C22 C 0.2630(10) 0.8647(10) 0.3013(5) 0.032(2) Uani 1 1 d U . .
H22A H 0.2012 0.8958 0.2731 0.039 Uiso 1 1 calc R . .
C23 C 0.2331(11) 0.9185(10) 0.3532(5) 0.035(3) Uani 1 1 d U . .
H23A H 0.1506 0.9867 0.3595 0.042 Uiso 1 1 calc R . .
C24 C 0.3170(10) 0.8785(10) 0.3967(5) 0.032(2) Uani 1 1 d U . .
C25 C 0.4367(10) 0.7774(9) 0.3829(5) 0.031(2) Uani 1 1 d U . .
H25A H 0.4990 0.7431 0.4108 0.037 Uiso 1 1 calc R . .
C26 C 0.4660(10) 0.7270(10) 0.3305(5) 0.029(2) Uani 1 1 d U . .
C27 C 0.5933(10) 0.6265(10) 0.3139(5) 0.030(2) Uani 1 1 d U . .
C28 C 0.6962(10) 0.5792(10) 0.3489(5) 0.034(2) Uani 1 1 d U . .
H28A H 0.6840 0.6090 0.3861 0.041 Uiso 1 1 calc R . .
C29 C 0.8195(10) 0.4869(10) 0.3299(5) 0.034(2) Uani 1 1 d U . .
C30 C 0.8294(10) 0.4487(10) 0.2765(5) 0.031(2) Uani 1 1 d U . .
H30A H 0.9103 0.3864 0.2621 0.037 Uiso 1 1 calc R . .
C31 C 0.7249(10) 0.4978(9) 0.2420(5) 0.032(2) Uani 1 1 d U . .
H31A H 0.7350 0.4672 0.2052 0.038 Uiso 1 1 calc R . .
N32 N 0.6089(8) 0.5886(8) 0.2602(4) 0.0309(19) Uani 1 1 d U . .
C33 C 0.2850(11) 0.9358(12) 0.4529(5) 0.047(3) Uani 1 1 d U . .
C34 C 0.217(3) 0.867(3) 0.4930(8) 0.186(10) Uani 1 1 d U . .
H34A H 0.1389 0.8717 0.4765 0.279 Uiso 1 1 calc R . .
H34B H 0.1909 0.9054 0.5302 0.279 Uiso 1 1 calc R . .
H34C H 0.2785 0.7807 0.4986 0.279 Uiso 1 1 calc R . .
C35 C 0.200(3) 1.0617(18) 0.4517(9) 0.252(15) Uani 1 1 d U . .
H35A H 0.2400 1.1092 0.4252 0.378 Uiso 1 1 calc R . .
H35B H 0.1842 1.0915 0.4904 0.378 Uiso 1 1 calc R . .
H35C H 0.1151 1.0723 0.4385 0.378 Uiso 1 1 calc R . .
C36 C 0.3962(14) 0.915(2) 0.4845(8) 0.145(9) Uani 1 1 d U . .
H36A H 0.4464 0.9619 0.4650 0.218 Uiso 1 1 calc R . .
H36B H 0.4537 0.8264 0.4863 0.218 Uiso 1 1 calc R . .
H36C H 0.3642 0.9422 0.5235 0.218 Uiso 1 1 calc R . .
C37 C 0.9323(11) 0.4328(11) 0.3704(6) 0.043(3) Uani 1 1 d U . .
C38 C 0.8912(13) 0.3528(14) 0.4174(6) 0.078(5) Uani 1 1 d U . .
H38A H 0.9594 0.3171 0.4444 0.117 Uiso 1 1 calc R . .
H38B H 0.8808 0.2861 0.4000 0.117 Uiso 1 1 calc R . .
H38C H 0.8070 0.4038 0.4379 0.117 Uiso 1 1 calc R . .
C39 C 1.0588(11) 0.3599(13) 0.3383(5) 0.058(4) Uani 1 1 d U . .
H39A H 1.0831 0.4140 0.3088 0.086 Uiso 1 1 calc R . .
H39B H 1.0493 0.2938 0.3199 0.086 Uiso 1 1 calc R . .
H39C H 1.1281 0.3233 0.3648 0.086 Uiso 1 1 calc R . .
C40 C 0.9485(14) 0.5349(13) 0.3961(7) 0.082(5) Uani 1 1 d U . .
H40A H 0.9759 0.5852 0.3656 0.122 Uiso 1 1 calc R . .
H40B H 1.0161 0.4997 0.4235 0.122 Uiso 1 1 calc R . .
H40C H 0.8641 0.5869 0.4162 0.122 Uiso 1 1 calc R . .
C41 C 0.6383(11) 0.9857(11) 0.3260(4) 0.038(3) Uani 1 1 d U . .
H41A H 0.6812 0.8978 0.3398 0.046 Uiso 1 1 calc R . .
H41B H 0.5906 1.0341 0.3597 0.046 Uiso 1 1 calc R . .
C42 C 0.5400(11) 0.9981(11) 0.2846(5) 0.036(2) Uani 1 1 d U . .
C43 C 0.5678(10) 0.9047(10) 0.2488(5) 0.030(2) Uani 1 1 d U . .
H43A H 0.6445 0.8306 0.2536 0.036 Uiso 1 1 calc R . .
C44 C 0.4882(10) 0.9142(10) 0.2061(5) 0.032(2) Uani 1 1 d U . .
C45 C 0.3734(10) 1.0230(10) 0.2003(5) 0.040(3) Uani 1 1 d U . .
H45A H 0.3155 1.0318 0.1721 0.047 Uiso 1 1 calc R . .
C46 C 0.3461(12) 1.1160(11) 0.2359(6) 0.047(3) Uani 1 1 d U . .
H46A H 0.2689 1.1896 0.2313 0.057 Uiso 1 1 calc R . .
C47 C 0.4252(11) 1.1084(11) 0.2783(6) 0.043(3) Uani 1 1 d U . .
H47A H 0.4033 1.1748 0.3024 0.052 Uiso 1 1 calc R . .
C48 C 0.5182(10) 0.8063(10) 0.1723(5) 0.032(2) Uani 1 1 d U . .
H48A H 0.6156 0.7625 0.1655 0.038 Uiso 1 1 calc R . .
H48B H 0.4833 0.8363 0.1343 0.038 Uiso 1 1 calc R . .
C51 C 0.8780(11) 0.9687(11) 0.3628(5) 0.045(3) Uani 1 1 d U . .
H51A H 0.8246 0.9328 0.3888 0.067 Uiso 1 1 calc R . .
H51B H 0.8895 1.0326 0.3820 0.067 Uiso 1 1 calc R . .
H51C H 0.9648 0.9036 0.3523 0.067 Uiso 1 1 calc R . .
C52 C 0.6864(10) 1.2038(10) 0.3327(5) 0.038(3) Uani 1 1 d U . .
H52A H 0.6054 1.2015 0.3540 0.057 Uiso 1 1 calc R . .
H52B H 0.6635 1.2761 0.3052 0.057 Uiso 1 1 calc R . .
H52C H 0.7439 1.2092 0.3597 0.057 Uiso 1 1 calc R . .
C53 C 0.5129(11) 0.5878(11) 0.1373(5) 0.040(3) Uani 1 1 d U . .
H53A H 0.5567 0.6313 0.1103 0.060 Uiso 1 1 calc R . .
H53B H 0.4397 0.5832 0.1197 0.060 Uiso 1 1 calc R . .
H53C H 0.5768 0.5038 0.1468 0.060 Uiso 1 1 calc R . .
C54 C 0.2724(10) 0.7828(10) 0.1704(5) 0.039(3) Uani 1 1 d U . .
H54A H 0.2818 0.8548 0.1488 0.059 Uiso 1 1 calc R . .
H54B H 0.1963 0.8109 0.1994 0.059 Uiso 1 1 calc R . .
H54C H 0.2587 0.7313 0.1440 0.059 Uiso 1 1 calc R . .
C60 C 0.617(2) 0.5350(18) 0.5844(8) 0.159(7) Uani 1 1 d DU . .
H60A H 0.5608 0.5604 0.6210 0.190 Uiso 0.50 1 calc PR A 1
H60B H 0.6930 0.4565 0.5923 0.190 Uiso 0.50 1 calc PR A 1
H60C H 0.5835 0.5466 0.6255 0.190 Uiso 0.50 1 calc PR A 2
H60D H 0.5453 0.5352 0.5630 0.190 Uiso 0.50 1 calc PR A 2
Cl61 Cl 0.6718(6) 0.6495(7) 0.5557(3) 0.153(3) Uani 1 1 d DU . .
Cl62 Cl 0.5223(10) 0.5147(8) 0.5329(4) 0.094(3) Uani 0.50 1 d PDU . 1
Cl63 Cl 0.7541(16) 0.4024(14) 0.5766(6) 0.172(6) Uani 0.50 1 d PDU . 2
C70 C 0.0098(15) 0.1207(15) 0.0855(8) 0.130(6) Uani 1 1 d DU . .
H70A H 0.0264 0.0708 0.1226 0.156 Uiso 0.50 1 calc PR B 1
H70B H -0.0150 0.0771 0.0584 0.156 Uiso 0.50 1 calc PR B 1
H70C H -0.0732 0.1964 0.0862 0.156 Uiso 0.50 1 calc PR B 2
H70D H 0.0216 0.0812 0.1249 0.156 Uiso 0.50 1 calc PR B 2
Cl71 Cl 0.1411(5) 0.1524(6) 0.0580(3) 0.1228(19) Uani 1 1 d DU C .
Cl72 Cl -0.1198(9) 0.2813(9) 0.0957(4) 0.095(3) Uani 0.50 1 d PDU C 1
Cl73 Cl 0.0104(9) 0.0131(9) 0.0346(4) 0.093(3) Uani 0.50 1 d PDU . 2

loop_
_atom_site_aniso_label
_atom_site_aniso_U_11
_atom_site_aniso_U_22
_atom_site_aniso_U_33
_atom_site_aniso_U_23
_atom_site_aniso_U_13
_atom_site_aniso_U_12
Pt1 0.0367(3) 0.0330(3) 0.0249(3) -0.0062(2) -0.00520(19) -0.0165(2)
Br1 0.0374(7) 0.0387(7) 0.0555(9) -0.0067(6) -0.0048(6) -0.0168(6)
N1 0.040(5) 0.030(4) 0.023(4) -0.003(3) 0.002(4) -0.015(4)
Pt2 0.0326(3) 0.0326(3) 0.0247(3) -0.0047(2) -0.00615(19) -0.0143(2)
Br2 0.0426(7) 0.0361(7) 0.0462(8) -0.0025(6) -0.0064(6) -0.0188(6)
C2 0.038(6) 0.036(6) 0.028(6) -0.007(5) -0.002(5) -0.008(5)
C3 0.044(6) 0.029(6) 0.034(6) -0.002(4) -0.004(5) -0.019(5)
C4 0.034(6) 0.033(6) 0.028(5) -0.005(4) 0.002(4) -0.012(4)
C5 0.042(6) 0.028(5) 0.024(5) -0.007(4) -0.002(4) -0.014(4)
C6 0.037(6) 0.030(5) 0.023(5) -0.007(4) 0.004(4) -0.014(4)
C7 0.031(6) 0.029(5) 0.023(5) -0.006(4) 0.002(4) -0.013(4)
C8 0.029(6) 0.029(5) 0.031(6) -0.014(4) -0.003(4) -0.010(4)
C9 0.033(6) 0.032(5) 0.036(6) -0.006(4) 0.006(4) -0.017(4)
C10 0.030(6) 0.025(5) 0.044(6) 0.003(4) -0.001(5) -0.008(5)
C11 0.045(7) 0.029(5) 0.038(7) -0.001(4) -0.008(5) -0.012(5)
N12 0.035(5) 0.025(4) 0.030(5) -0.005(3) 0.001(4) -0.010(3)
C13 0.048(7) 0.049(7) 0.030(6) 0.001(5) -0.007(5) -0.011(5)
C14 0.36(3) 0.075(11) 0.108(17) -0.007(10) -0.165(19) -0.035(13)
C15 0.099(10) 0.180(18) 0.087(15) -0.043(13) -0.055(10) 0.072(12)
C16 0.165(15) 0.37(3) 0.103(17) 0.15(2) -0.068(13) -0.174(19)
C17 0.025(6) 0.024(5) 0.048(7) -0.001(4) -0.003(4) -0.006(5)
C18 0.056(7) 0.046(7) 0.049(8) -0.017(6) 0.015(6) -0.027(6)
C19 0.042(7) 0.045(8) 0.077(10) -0.022(7) -0.009(6) -0.016(6)
C20 0.047(7) 0.030(6) 0.061(9) -0.006(5) 0.000(6) -0.009(5)
N21 0.033(4) 0.036(5) 0.028(4) -0.001(4) -0.004(3) -0.014(4)
C22 0.025(5) 0.037(6) 0.032(6) 0.000(5) -0.011(4) -0.008(4)
C23 0.034(6) 0.035(6) 0.035(6) -0.004(5) -0.010(4) -0.010(5)
C24 0.044(6) 0.033(6) 0.021(5) 0.003(4) -0.005(4) -0.019(5)
C25 0.040(6) 0.028(6) 0.023(5) 0.003(4) -0.013(4) -0.011(4)
C26 0.030(5) 0.038(6) 0.025(5) 0.000(4) -0.009(4) -0.018(4)
C27 0.032(5) 0.032(6) 0.032(6) -0.001(4) -0.006(4) -0.016(4)
C28 0.038(5) 0.035(6) 0.030(6) -0.001(5) -0.008(4) -0.015(4)
C29 0.036(5) 0.034(6) 0.034(6) 0.003(5) -0.010(4) -0.015(4)
C30 0.024(5) 0.029(6) 0.036(6) 0.002(5) -0.003(4) -0.008(5)
C31 0.030(5) 0.031(6) 0.039(6) -0.001(5) -0.002(4) -0.018(4)
N32 0.025(4) 0.034(5) 0.038(5) -0.003(4) -0.006(3) -0.014(3)
C33 0.047(7) 0.054(7) 0.032(6) -0.013(5) -0.009(5) -0.008(6)
C34 0.28(2) 0.33(2) 0.062(13) -0.100(16) 0.098(15) -0.25(2)
C35 0.43(3) 0.086(11) 0.100(16) -0.072(9) -0.16(2) 0.097(14)
C36 0.057(9) 0.27(2) 0.111(15) -0.147(16) -0.004(8) -0.036(11)
C37 0.035(5) 0.039(7) 0.051(7) 0.005(5) -0.015(5) -0.010(5)
C38 0.054(8) 0.089(11) 0.064(10) 0.044(9) -0.019(6) -0.009(8)
C39 0.039(6) 0.076(9) 0.045(8) 0.005(6) -0.019(5) -0.007(6)
C40 0.067(9) 0.056(8) 0.115(14) -0.021(7) -0.063(9) 0.002(7)
C41 0.061(6) 0.060(7) 0.007(5) -0.001(5) -0.002(4) -0.040(6)
C42 0.041(5) 0.048(6) 0.027(6) -0.004(5) 0.002(5) -0.025(5)
C43 0.032(5) 0.025(5) 0.032(6) 0.004(4) -0.006(4) -0.010(4)
C44 0.038(6) 0.035(5) 0.028(6) 0.002(4) -0.003(5) -0.020(4)
C45 0.028(6) 0.037(6) 0.058(8) -0.005(5) -0.011(5) -0.014(4)
C46 0.039(6) 0.034(6) 0.074(10) -0.003(5) -0.010(6) -0.018(5)
C47 0.042(6) 0.036(6) 0.059(8) -0.019(6) 0.001(5) -0.020(5)
C48 0.023(5) 0.037(5) 0.031(6) -0.013(4) 0.008(4) -0.008(4)
C51 0.048(7) 0.046(7) 0.040(6) -0.006(5) -0.013(5) -0.016(6)
C52 0.038(6) 0.044(6) 0.032(7) -0.011(5) -0.010(5) -0.013(5)
C53 0.042(6) 0.045(7) 0.039(6) -0.009(5) -0.007(5) -0.020(5)
C54 0.036(5) 0.044(7) 0.039(7) -0.005(5) -0.006(5) -0.016(5)
C60 0.23(2) 0.214(19) 0.074(16) -0.006(17) -0.014(15) -0.130(12)
Cl61 0.123(5) 0.193(6) 0.165(6) 0.029(5) -0.067(4) -0.080(5)
Cl62 0.132(7) 0.075(6) 0.077(7) 0.006(5) -0.023(5) -0.041(5)
Cl63 0.256(16) 0.181(9) 0.144(12) -0.073(10) 0.079(11) -0.166(10)
C70 0.151(15) 0.154(14) 0.113(17) -0.037(13) 0.016(14) -0.091(10)
Cl71 0.117(4) 0.159(5) 0.115(5) -0.004(4) -0.020(3) -0.076(4)
Cl72 0.096(6) 0.125(7) 0.079(7) 0.012(6) -0.003(5) -0.067(5)
Cl73 0.087(6) 0.103(7) 0.098(7) -0.033(6) 0.023(5) -0.048(5)

loop_
_atom_type_symbol
_atom_type_description
_atom_type_scat_dispersion_real
_atom_type_scat_dispersion_imag
_atom_type_scat_source
C C 0.0033 0.0016 'International Tables Vol C Tables 4.2.6.8 and 6.1.1.4'
H H 0.0000 0.0000 'International Tables Vol C Tables 4.2.6.8 and 6.1.1.4'
N N 0.0061 0.0033 'International Tables Vol C Tables 4.2.6.8 and 6.1.1.4'
Cl Cl 0.1484 0.1585 'International Tables Vol C Tables 4.2.6.8 and 6.1.1.4'
Br Br -0.2901 2.4595 'International Tables Vol C Tables 4.2.6.8 and 6.1.1.4'
Pt Pt -1.7033 8.3905 'International Tables Vol C Tables 4.2.6.8 and 6.1.1.4'

loop_
_geom_angle_atom_site_label_1
_geom_angle_atom_site_label_2
_geom_angle_atom_site_label_3
_geom_angle
_geom_angle_site_symmetry_1
C52 Pt1 C51 86.7(5) .
C52 Pt1 C41 88.4(5) .
C51 Pt1 C41 86.2(4) .
C52 Pt1 N1 97.5(4) .
C51 Pt1 N1 175.5(4) .
C41 Pt1 N1 95.7(4) .
C52 Pt1 N12 173.9(4) .
C51 Pt1 N12 99.3(4) .
C41 Pt1 N12 91.1(4) .
N1 Pt1 N12 76.5(3) .
C52 Pt1 Br1 92.3(3) .
C51 Pt1 Br1 91.1(3) .
C41 Pt1 Br1 177.2(3) .
N1 Pt1 Br1 87.0(2) .
N12 Pt1 Br1 88.5(2) .
C6 N1 C2 118.5(9) .
C6 N1 Pt1 116.6(7) .
C2 N1 Pt1 124.9(8) .
C53 Pt2 C54 86.9(5) .
C53 Pt2 C48 86.8(4) .
C54 Pt2 C48 87.8(4) .
C53 Pt2 N21 176.2(4) .
C54 Pt2 N21 96.8(4) .
C48 Pt2 N21 93.9(4) .
C53 Pt2 N32 99.5(4) .
C54 Pt2 N32 173.5(4) .
C48 Pt2 N32 91.6(4) .
N21 Pt2 N32 76.8(3) .
C53 Pt2 Br2 91.2(3) .
C54 Pt2 Br2 92.2(3) .
C48 Pt2 Br2 178.0(3) .
N21 Pt2 Br2 88.0(2) .
N32 Pt2 Br2 88.6(2) .
N1 C2 C3 120.9(11) .
N1 C2 H2A 119.6 .
C3 C2 H2A 119.6 .
C4 C3 C2 122.2(11) .
C4 C3 H3A 118.9 .
C2 C3 H3A 118.9 .
C3 C4 C5 115.8(10) .
C3 C4 C13 123.1(10) .
C5 C4 C13 121.1(10) .
C6 C5 C4 120.2(11) .
C6 C5 H5A 119.9 .
C4 C5 H5A 119.9 .
N1 C6 C5 122.3(10) .
N1 C6 C7 115.9(9) .
C5 C6 C7 121.8(10) .
N12 C7 C8 121.6(10) .
N12 C7 C6 115.4(9) .
C8 C7 C6 122.9(10) .
C7 C8 C9 121.6(10) .
C7 C8 H8A 119.2 .
C9 C8 H8A 119.2 .
C10 C9 C8 114.3(10) .
C10 C9 C17 125.4(10) .
C8 C9 C17 120.3(10) .
C11 C10 C9 122.4(10) .
C11 C10 H10A 118.8 .
C9 C10 H10A 118.8 .
N12 C11 C10 122.8(11) .
N12 C11 H11A 118.6 .
C10 C11 H11A 118.6 .
C11 N12 C7 117.4(10) .
C11 N12 Pt1 127.0(8) .
C7 N12 Pt1 115.6(7) .
C14 C13 C15 112.1(16) .
C14 C13 C4 113.0(11) .
C15 C13 C4 112.7(12) .
C14 C13 C16 109.6(18) .
C15 C13 C16 103.4(16) .
C4 C13 C16 105.3(11) .
C13 C14 H14A 109.5 .
C13 C14 H14B 109.5 .
H14A C14 H14B 109.5 .
C13 C14 H14C 109.5 .
H14A C14 H14C 109.5 .
H14B C14 H14C 109.5 .
C13 C15 H15A 109.5 .
C13 C15 H15B 109.5 .
H15A C15 H15B 109.5 .
C13 C15 H15C 109.5 .
H15A C15 H15C 109.5 .
H15B C15 H15C 109.5 .
C13 C16 H16A 109.5 .
C13 C16 H16B 109.5 .
H16A C16 H16B 109.5 .
C13 C16 H16C 109.5 .
H16A C16 H16C 109.5 .
H16B C16 H16C 109.5 .
C9 C17 C20 112.4(10) .
C9 C17 C19 111.3(9) .
C20 C17 C19 108.7(9) .
C9 C17 C18 107.9(9) .
C20 C17 C18 108.5(9) .
C19 C17 C18 108.0(10) .
C17 C18 H18A 109.5 .
C17 C18 H18B 109.5 .
H18A C18 H18B 109.5 .
C17 C18 H18C 109.5 .
H18A C18 H18C 109.5 .
H18B C18 H18C 109.5 .
C17 C19 H19A 109.5 .
C17 C19 H19B 109.5 .
H19A C19 H19B 109.5 .
C17 C19 H19C 109.5 .
H19A C19 H19C 109.5 .
H19B C19 H19C 109.5 .
C17 C20 H20A 109.5 .
C17 C20 H20B 109.5 .
H20A C20 H20B 109.5 .
C17 C20 H20C 109.5 .
H20A C20 H20C 109.5 .
H20B C20 H20C 109.5 .
C22 N21 C26 119.8(10) .
C22 N21 Pt2 125.2(7) .
C26 N21 Pt2 114.9(7) .
N21 C22 C23 120.7(10) .
N21 C22 H22A 119.7 .
C23 C22 H22A 119.7 .
C22 C23 C24 123.3(10) .
C22 C23 H23A 118.3 .
C24 C23 H23A 118.3 .
C23 C24 C25 113.7(10) .
C23 C24 C33 123.6(10) .
C25 C24 C33 122.6(9) .
C26 C25 C24 122.0(9) .
C26 C25 H25A 119.0 .
C24 C25 H25A 119.0 .
N21 C26 C25 120.4(10) .
N21 C26 C27 116.7(10) .
C25 C26 C27 123.0(9) .
N32 C27 C28 121.1(10) .
N32 C27 C26 116.1(9) .
C28 C27 C26 122.6(10) .
C27 C28 C29 120.6(11) .
C27 C28 H28A 119.7 .
C29 C28 H28A 119.7 .
C30 C29 C28 116.3(10) .
C30 C29 C37 123.9(10) .
C28 C29 C37 119.7(11) .
C29 C30 C31 122.1(10) .
C29 C30 H30A 119.0 .
C31 C30 H30A 119.0 .
N32 C31 C30 120.9(11) .
N32 C31 H31A 119.5 .
C30 C31 H31A 119.5 .
C27 N32 C31 118.9(9) .
C27 N32 Pt2 115.5(7) .
C31 N32 Pt2 125.6(8) .
C35 C33 C36 109.9(17) .
C35 C33 C24 115.1(12) .
C36 C33 C24 116.0(11) .
C35 C33 C34 107.2(19) .
C36 C33 C34 99.9(15) .
C24 C33 C34 107.1(12) .
C33 C34 H34A 109.5 .
C33 C34 H34B 109.5 .
H34A C34 H34B 109.5 .
C33 C34 H34C 109.5 .
H34A C34 H34C 109.5 .
H34B C34 H34C 109.5 .
C33 C35 H35A 109.5 .
C33 C35 H35B 109.5 .
H35A C35 H35B 109.5 .
C33 C35 H35C 109.5 .
H35A C35 H35C 109.5 .
H35B C35 H35C 109.5 .
C33 C36 H36A 109.5 .
C33 C36 H36B 109.5 .
H36A C36 H36B 109.5 .
C33 C36 H36C 109.5 .
H36A C36 H36C 109.5 .
H36B C36 H36C 109.5 .
C39 C37 C40 108.2(11) .
C39 C37 C38 111.4(11) .
C40 C37 C38 110.2(13) .
C39 C37 C29 110.5(11) .
C40 C37 C29 110.1(9) .
C38 C37 C29 106.5(10) .
C37 C38 H38A 109.5 .
C37 C38 H38B 109.5 .
H38A C38 H38B 109.5 .
C37 C38 H38C 109.5 .
H38A C38 H38C 109.5 .
H38B C38 H38C 109.5 .
C37 C39 H39A 109.5 .
C37 C39 H39B 109.5 .
H39A C39 H39B 109.5 .
C37 C39 H39C 109.5 .
H39A C39 H39C 109.5 .
H39B C39 H39C 109.5 .
C37 C40 H40A 109.5 .
C37 C40 H40B 109.5 .
H40A C40 H40B 109.5 .
C37 C40 H40C 109.5 .
H40A C40 H40C 109.5 .
H40B C40 H40C 109.5 .
C42 C41 Pt1 112.8(7) .
C42 C41 H41A 109.0 .
Pt1 C41 H41A 109.0 .
C42 C41 H41B 109.0 .
Pt1 C41 H41B 109.0 .
H41A C41 H41B 107.8 .
C43 C42 C47 119.2(11) .
C43 C42 C41 119.2(10) .
C47 C42 C41 121.3(11) .
C42 C43 C44 122.5(10) .
C42 C43 H43A 118.7 .
C44 C43 H43A 118.7 .
C43 C44 C45 118.3(11) .
C43 C44 C48 119.5(10) .
C45 C44 C48 121.9(10) .
C46 C45 C44 119.0(11) .
C46 C45 H45A 120.5 .
C44 C45 H45A 120.5 .
C45 C46 C47 123.4(12) .
C45 C46 H46A 118.3 .
C47 C46 H46A 118.3 .
C46 C47 C42 117.6(12) .
C46 C47 H47A 121.2 .
C42 C47 H47A 121.2 .
C44 C48 Pt2 114.6(7) .
C44 C48 H48A 108.6 .
Pt2 C48 H48A 108.6 .
C44 C48 H48B 108.6 .
Pt2 C48 H48B 108.6 .
H48A C48 H48B 107.6 .
Pt1 C51 H51A 109.5 .
Pt1 C51 H51B 109.5 .
H51A C51 H51B 109.5 .
Pt1 C51 H51C 109.5 .
H51A C51 H51C 109.5 .
H51B C51 H51C 109.5 .
Pt1 C52 H52A 109.5 .
Pt1 C52 H52B 109.5 .
H52A C52 H52B 109.5 .
Pt1 C52 H52C 109.5 .
H52A C52 H52C 109.5 .
H52B C52 H52C 109.5 .
Pt2 C53 H53A 109.5 .
Pt2 C53 H53B 109.5 .
H53A C53 H53B 109.5 .
Pt2 C53 H53C 109.5 .
H53A C53 H53C 109.5 .
H53B C53 H53C 109.5 .
Pt2 C54 H54A 109.5 .
Pt2 C54 H54B 109.5 .
H54A C54 H54B 109.5 .
Pt2 C54 H54C 109.5 .
H54A C54 H54C 109.5 .
H54B C54 H54C 109.5 .
Cl63 C60 Cl61 103.2(12) .
Cl63 C60 Cl62 99.0(13) .
Cl61 C60 Cl62 107.7(10) .
Cl63 C60 H60A 125.1 .
Cl61 C60 H60A 110.2 .
Cl62 C60 H60A 110.2 .
Cl63 C60 H60B 16.8 .
Cl61 C60 H60B 110.2 .
Cl62 C60 H60B 110.2 .
H60A C60 H60B 108.5 .
Cl63 C60 H60C 111.1 .
Cl61 C60 H60C 111.1 .
Cl62 C60 H60C 122.5 .
H60A C60 H60C 15.4 .
H60B C60 H60C 94.3 .
Cl63 C60 H60D 111.1 .
Cl61 C60 H60D 111.1 .
Cl62 C60 H60D 14.6 .
H60A C60 H60D 96.0 .
H60B C60 H60D 119.8 .
H60C C60 H60D 109.1 .
Cl62 Cl62 C60 161.3(12) 2_666
Cl71 C70 Cl73 101.7(9) .
Cl71 C70 Cl72 100.8(9) .
Cl73 C70 Cl72 126.0(12) .
Cl71 C70 H70A 111.6 .
Cl73 C70 H70A 104.4 .
Cl72 C70 H70A 111.6 .
Cl71 C70 H70B 111.6 .
Cl73 C70 H70B 15.1 .
Cl72 C70 H70B 111.6 .
H70A C70 H70B 109.4 .
Cl71 C70 H70C 111.4 .
Cl73 C70 H70C 111.4 .
Cl72 C70 H70C 15.5 .
H70A C70 H70C 115.2 .
H70B C70 H70C 96.7 .
Cl71 C70 H70D 111.4 .
Cl73 C70 H70D 111.4 .
Cl72 C70 H70D 104.7 .
H70A C70 H70D 7.4 .
H70B C70 H70D 115.5 .
H70C C70 H70D 109.3 .
Cl73 Cl73 C70 149.1(11) 2

loop_
_geom_bond_atom_site_label_1
_geom_bond_atom_site_label_2
_geom_bond_distance
_geom_bond_site_symmetry_2
Pt1 C52 2.037(11) .
Pt1 C51 2.063(11) .
Pt1 C41 2.070(10) .
Pt1 N1 2.145(8) .
Pt1 N12 2.157(9) .
Pt1 Br1 2.5931(12) .
N1 C6 1.332(13) .
N1 C2 1.334(12) .
Pt2 C53 2.039(12) .
Pt2 C54 2.051(10) .
Pt2 C48 2.069(10) .
Pt2 N21 2.153(9) .
Pt2 N32 2.157(8) .
Pt2 Br2 2.6045(12) .
C2 C3 1.384(14) .
C2 H2A 0.9500 .
C3 C4 1.352(15) .
C3 H3A 0.9500 .
C4 C5 1.400(14) .
C4 C13 1.523(15) .
C5 C6 1.372(14) .
C5 H5A 0.9500 .
C6 C7 1.501(14) .
C7 N12 1.355(13) .
C7 C8 1.380(14) .
C8 C9 1.413(14) .
C8 H8A 0.9500 .
C9 C10 1.387(15) .
C9 C17 1.498(16) .
C10 C11 1.359(16) .
C10 H10A 0.9500 .
C11 N12 1.348(12) .
C11 H11A 0.9500 .
C13 C14 1.41(2) .
C13 C15 1.463(18) .
C13 C16 1.53(2) .
C14 H14A 0.9800 .
C14 H14B 0.9800 .
C14 H14C 0.9800 .
C15 H15A 0.9800 .
C15 H15B 0.9800 .
C15 H15C 0.9800 .
C16 H16A 0.9800 .
C16 H16B 0.9800 .
C16 H16C 0.9800 .
C17 C20 1.513(14) .
C17 C19 1.552(15) .
C17 C18 1.559(15) .
C18 H18A 0.9800 .
C18 H18B 0.9800 .
C18 H18C 0.9800 .
C19 H19A 0.9800 .
C19 H19B 0.9800 .
C19 H19C 0.9800 .
C20 H20A 0.9800 .
C20 H20B 0.9800 .
C20 H20C 0.9800 .
N21 C22 1.313(13) .
N21 C26 1.363(12) .
C22 C23 1.375(15) .
C22 H22A 0.9500 .
C23 C24 1.383(14) .
C23 H23A 0.9500 .
C24 C25 1.409(15) .
C24 C33 1.486(16) .
C25 C26 1.369(15) .
C25 H25A 0.9500 .
C26 C27 1.469(15) .
C27 N32 1.351(14) .
C27 C28 1.385(14) .
C28 C29 1.414(15) .
C28 H28A 0.9500 .
C29 C30 1.355(15) .
C29 C37 1.551(14) .
C30 C31 1.388(14) .
C30 H30A 0.9500 .
C31 N32 1.352(13) .
C31 H31A 0.9500 .
C33 C35 1.40(2) .
C33 C36 1.442(17) .
C33 C34 1.50(2) .
C34 H34A 0.9800 .
C34 H34B 0.9800 .
C34 H34C 0.9800 .
C35 H35A 0.9800 .
C35 H35B 0.9800 .
C35 H35C 0.9800 .
C36 H36A 0.9800 .
C36 H36B 0.9800 .
C36 H36C 0.9800 .
C37 C39 1.474(16) .
C37 C40 1.489(18) .
C37 C38 1.522(16) .
C38 H38A 0.9800 .
C38 H38B 0.9800 .
C38 H38C 0.9800 .
C39 H39A 0.9800 .
C39 H39B 0.9800 .
C39 H39C 0.9800 .
C40 H40A 0.9800 .
C40 H40B 0.9800 .
C40 H40C 0.9800 .
C41 C42 1.505(15) .
C41 H41A 0.9900 .
C41 H41B 0.9900 .
C42 C43 1.371(15) .
C42 C47 1.416(15) .
C43 C44 1.386(15) .
C43 H43A 0.9500 .
C44 C45 1.405(14) .
C44 C48 1.477(15) .
C45 C46 1.366(17) .
C45 H45A 0.9500 .
C46 C47 1.381(17) .
C46 H46A 0.9500 .
C47 H47A 0.9500 .
C48 H48A 0.9900 .
C48 H48B 0.9900 .
C51 H51A 0.9800 .
C51 H51B 0.9800 .
C51 H51C 0.9800 .
C52 H52A 0.9800 .
C52 H52B 0.9800 .
C52 H52C 0.9800 .
C53 H53A 0.9800 .
C53 H53B 0.9800 .
C53 H53C 0.9800 .
C54 H54A 0.9800 .
C54 H54B 0.9800 .
C54 H54C 0.9800 .
C60 Cl63 1.695(16) .
C60 Cl61 1.743(15) .
C60 Cl62 1.791(15) .
C60 H60A 0.9900 .
C60 H60B 0.9900 .
C60 H60C 0.9900 .
C60 H60D 0.9900 .
Cl62 Cl62 1.791(19) 2_666
C70 Cl71 1.683(14) .
C70 Cl73 1.837(15) .
C70 Cl72 1.878(15) .
C70 H70A 0.9900 .
C70 H70B 0.9900 .
C70 H70C 0.9900 .
C70 H70D 0.9900 .
Cl73 Cl73 1.747(19) 2

loop_
_geom_torsion_atom_site_label_1
_geom_torsion_atom_site_label_2
_geom_torsion_atom_site_label_3
_geom_torsion_atom_site_label_4
_geom_torsion
_geom_torsion_site_symmetry_4
C52 Pt1 N1 C6 179.4(8) .
C51 Pt1 N1 C6 23(5) .
C41 Pt1 N1 C6 -91.4(8) .
N12 Pt1 N1 C6 -1.7(7) .
Br1 Pt1 N1 C6 87.6(7) .
C52 Pt1 N1 C2 -1.8(9) .
C51 Pt1 N1 C2 -159(5) .
C41 Pt1 N1 C2 87.3(9) .
N12 Pt1 N1 C2 177.1(9) .
Br1 Pt1 N1 C2 -93.7(8) .
C6 N1 C2 C3 0.2(15) .
Pt1 N1 C2 C3 -178.5(8) .
N1 C2 C3 C4 -1.7(17) .
C2 C3 C4 C5 1.0(16) .
C2 C3 C4 C13 -178.0(10) .
C3 C4 C5 C6 1.2(15) .
C13 C4 C5 C6 -179.8(10) .
C2 N1 C6 C5 2.1(15) .
Pt1 N1 C6 C5 -179.1(8) .
C2 N1 C6 C7 -177.3(9) .
Pt1 N1 C6 C7 1.6(12) .
C4 C5 C6 N1 -2.8(16) .
C4 C5 C6 C7 176.5(9) .
N1 C6 C7 N12 -0.2(13) .
C5 C6 C7 N12 -179.6(9) .
N1 C6 C7 C8 176.5(10) .
C5 C6 C7 C8 -2.8(16) .
N12 C7 C8 C9 1.7(16) .
C6 C7 C8 C9 -174.8(9) .
C7 C8 C9 C10 -1.2(15) .
C7 C8 C9 C17 -179.8(9) .
C8 C9 C10 C11 -0.5(15) .
C17 C9 C10 C11 178.0(10) .
C9 C10 C11 N12 1.7(17) .
C10 C11 N12 C7 -1.2(15) .
C10 C11 N12 Pt1 176.0(8) .
C8 C7 N12 C11 -0.5(15) .
C6 C7 N12 C11 176.3(9) .
C8 C7 N12 Pt1 -178.0(8) .
C6 C7 N12 Pt1 -1.2(11) .
C52 Pt1 N12 C11 -165(3) .
C51 Pt1 N12 C11 6.2(9) .
C41 Pt1 N12 C11 -80.1(9) .
N1 Pt1 N12 C11 -175.7(9) .
Br1 Pt1 N12 C11 97.1(8) .
C52 Pt1 N12 C7 12(4) .
C51 Pt1 N12 C7 -176.6(8) .
C41 Pt1 N12 C7 97.1(7) .
N1 Pt1 N12 C7 1.5(7) .
Br1 Pt1 N12 C7 -85.7(7) .
C3 C4 C13 C14 -150.1(17) .
C5 C4 C13 C14 31(2) .
C3 C4 C13 C15 -22(2) .
C5 C4 C13 C15 159.4(15) .
C3 C4 C13 C16 90.3(18) .
C5 C4 C13 C16 -88.6(17) .
C10 C9 C17 C20 7.2(15) .
C8 C9 C17 C20 -174.4(9) .
C10 C9 C17 C19 129.3(11) .
C8 C9 C17 C19 -52.3(13) .
C10 C9 C17 C18 -112.4(12) .
C8 C9 C17 C18 66.0(12) .
C53 Pt2 N21 C22 -174(6) .
C54 Pt2 N21 C22 -3.0(9) .
C48 Pt2 N21 C22 85.2(9) .
N32 Pt2 N21 C22 176.0(9) .
Br2 Pt2 N21 C22 -95.0(9) .
C53 Pt2 N21 C26 10(6) .
C54 Pt2 N21 C26 -179.8(8) .
C48 Pt2 N21 C26 -91.5(8) .
N32 Pt2 N21 C26 -0.8(7) .
Br2 Pt2 N21 C26 88.2(7) .
C26 N21 C22 C23 -0.9(16) .
Pt2 N21 C22 C23 -177.5(8) .
N21 C22 C23 C24 -0.5(18) .
C22 C23 C24 C25 0.3(16) .
C22 C23 C24 C33 -179.7(11) .
C23 C24 C25 C26 1.3(16) .
C33 C24 C25 C26 -178.7(11) .
C22 N21 C26 C25 2.5(15) .
Pt2 N21 C26 C25 179.4(8) .
C22 N21 C26 C27 -176.6(9) .
Pt2 N21 C26 C27 0.4(12) .
C24 C25 C26 N21 -2.7(16) .
C24 C25 C26 C27 176.3(10) .
N21 C26 C27 N32 0.7(14) .
C25 C26 C27 N32 -178.4(10) .
N21 C26 C27 C28 175.7(10) .
C25 C26 C27 C28 -3.4(17) .
N32 C27 C28 C29 -1.9(16) .
C26 C27 C28 C29 -176.7(10) .
C27 C28 C29 C30 -0.2(16) .
C27 C28 C29 C37 -178.5(10) .
C28 C29 C30 C31 0.4(16) .
C37 C29 C30 C31 178.6(10) .
C29 C30 C31 N32 1.5(16) .
C28 C27 N32 C31 3.8(15) .
C26 C27 N32 C31 178.9(9) .
C28 C27 N32 Pt2 -176.5(8) .
C26 C27 N32 Pt2 -1.4(12) .
C30 C31 N32 C27 -3.6(15) .
C30 C31 N32 Pt2 176.7(7) .
C53 Pt2 N32 C27 -178.1(8) .
C54 Pt2 N32 C27 10(4) .
C48 Pt2 N32 C27 94.8(8) .
N21 Pt2 N32 C27 1.2(7) .
Br2 Pt2 N32 C27 -87.1(7) .
C53 Pt2 N32 C31 1.6(9) .
C54 Pt2 N32 C31 -170(3) .
C48 Pt2 N32 C31 -85.4(8) .
N21 Pt2 N32 C31 -179.1(9) .
Br2 Pt2 N32 C31 92.6(8) .
C23 C24 C33 C35 -28(2) .
C25 C24 C33 C35 151.8(19) .
C23 C24 C33 C36 -158.7(15) .
C25 C24 C33 C36 21(2) .
C23 C24 C33 C34 90.9(17) .
C25 C24 C33 C34 -89.1(17) .
C30 C29 C37 C39 14.3(16) .
C28 C29 C37 C39 -167.5(11) .
C30 C29 C37 C40 133.8(13) .
C28 C29 C37 C40 -48.1(15) .
C30 C29 C37 C38 -106.8(13) .
C28 C29 C37 C38 71.3(14) .
C52 Pt1 C41 C42 103.4(9) .
C51 Pt1 C41 C42 -169.9(9) .
N1 Pt1 C41 C42 6.0(9) .
N12 Pt1 C41 C42 -70.6(9) .
Br1 Pt1 C41 C42 -153(6) .
Pt1 C41 C42 C43 86.1(11) .
Pt1 C41 C42 C47 -88.3(12) .
C47 C42 C43 C44 0.6(16) .
C41 C42 C43 C44 -173.9(9) .
C42 C43 C44 C45 -1.4(16) .
C42 C43 C44 C48 -175.1(10) .
C43 C44 C45 C46 1.5(16) .
C48 C44 C45 C46 175.0(10) .
C44 C45 C46 C47 -0.9(19) .
C45 C46 C47 C42 0.1(19) .
C43 C42 C47 C46 0.1(17) .
C41 C42 C47 C46 174.5(10) .
C43 C44 C48 Pt2 84.3(11) .
C45 C44 C48 Pt2 -89.1(11) .
C53 Pt2 C48 C44 175.8(8) .
C54 Pt2 C48 C44 88.8(8) .
N21 Pt2 C48 C44 -7.9(8) .
N32 Pt2 C48 C44 -84.8(8) .
Br2 Pt2 C48 C44 179(100) .
Cl63 C60 Cl62 Cl62 -51(3) 2_666
Cl61 C60 Cl62 Cl62 56(4) 2_666
Cl71 C70 Cl73 Cl73 -68(2) 2
Cl72 C70 Cl73 Cl73 45(2) 2
